data_1503726
loop_
_publ_author_name
'Ochiai, Masahito'
'Kawano, Yufuko'
'Kaneaki, Takao'
'Tada, Norihiro'
'Miyamoto, Kazunori'

_publ_section_title
;
 Direct transfer of the sulfonylimino group of imino-lambda3-bromane to
 N-heterocycles and trialkylamines: synthesis of N-iminoammonium ylides
 under metal-free conditions.
;
_journal_issue 2
_journal_name_full 'Organic letters'
_journal_page_first 281
_journal_page_last 284
_journal_paper_doi 10.1021/ol802383f
_journal_volume 11
_journal_year 2009
_chemical_formula_moiety 'C10 H7 F3 N2 O2 S '
_chemical_formula_sum 'C10 H7 F3 N2 O2 S'
_chemical_formula_weight 276.23
_space_group_IT_number 2
_symmetry_cell_setting triclinic
_symmetry_Int_Tables_number 2
_symmetry_space_group_name_Hall '-P 1'
_symmetry_space_group_name_H-M 'P -1'
_cell_angle_alpha 65.29(3)
_cell_angle_beta 81.76(3)
_cell_angle_gamma 66.58(3)
_cell_formula_units_Z 2
_cell_length_a 6.808(3)
_cell_length_b 9.009(3)
_cell_length_c 10.357(4)
_cell_measurement_reflns_used 4853
_cell_measurement_temperature 93.1
_cell_measurement_theta_max 27.5
_cell_measurement_theta_min 3.3
_cell_volume 529.3(4)
_computing_cell_refinement PROCESS-AUTO
_computing_data_collection PROCESS-AUTO
_computing_data_reduction CrystalStructure
_computing_publication_material 'CrystalStructure 3.8'
_computing_structure_refinement CRYSTALS
_computing_structure_solution SIR92
_diffrn_detector_area_resol_mean 10.00
_diffrn_measured_fraction_theta_full 0.989
_diffrn_measured_fraction_theta_max 0.989
_diffrn_measurement_device_type 'Rigaku RAXIS-RAPID'
_diffrn_measurement_method \w
_diffrn_radiation_type 'Mo K\a'
_diffrn_radiation_wavelength 0.71075
_diffrn_reflns_av_R_equivalents 0.022
_diffrn_reflns_limit_h_max 8
_diffrn_reflns_limit_h_min -8
_diffrn_reflns_limit_k_max 11
_diffrn_reflns_limit_k_min -11
_diffrn_reflns_limit_l_max 13
_diffrn_reflns_limit_l_min -13
_diffrn_reflns_number 5254
_diffrn_reflns_theta_full 27.48
_diffrn_reflns_theta_max 27.48
_exptl_absorpt_coefficient_mu 0.344
_exptl_absorpt_correction_T_max 0.934
_exptl_absorpt_correction_T_min 0.643
_exptl_absorpt_correction_type multi-scan
_exptl_absorpt_process_details
;
    Higashi, T. (1995). Program for Absorption Correction.
    Rigaku Corporation, Tokyo, Japan.
;
_exptl_crystal_colour colorless
_exptl_crystal_density_diffrn 1.733
_exptl_crystal_density_method 'not measured'
_exptl_crystal_description prism
_exptl_crystal_F_000 280.00
_exptl_crystal_size_max 0.20
_exptl_crystal_size_mid 0.20
_exptl_crystal_size_min 0.20
_refine_diff_density_max 1.39
_refine_diff_density_min -0.64
_refine_ls_extinction_method none
_refine_ls_goodness_of_fit_ref 1.008
_refine_ls_hydrogen_treatment refall
_refine_ls_number_parameters 170
_refine_ls_number_reflns 5242
_refine_ls_R_factor_gt 0.0332
_refine_ls_shift/su_max 0.0000
_refine_ls_structure_factor_coef Fsqd
_refine_ls_weighting_details 'w = 1/[0.0010Fo^2^ + 1.0000\s(Fo^2^)]/(4Fo^2^)'
_refine_ls_weighting_scheme calc
_refine_ls_wR_factor_ref 0.0880
_reflns_number_gt 4401
_reflns_number_total 2407
_reflns_threshold_expression F^2^>2.0\s(F^2^)
_cod_data_source_file ol802383f_si_003.cif
_cod_data_source_block '_yka34'
_cod_original_cell_volume 529.4(4)
_cod_original_formula_sum 'C10 H7 F3 N2 O2 S '
_cod_database_code 1503726

loop_
_symmetry_equiv_pos_site_id
_symmetry_equiv_pos_as_xyz
1 +X,+Y,+Z
2 -X,-Y,-Z

loop_
_atom_site_label
_atom_site_type_symbol
_atom_site_fract_x
_atom_site_fract_y
_atom_site_fract_z
_atom_site_U_iso_or_equiv
_atom_site_adp_type
_atom_site_occupancy
_atom_site_symmetry_multiplicity
_atom_site_calc_flag
_atom_site_refinement_flags
S(1) S 0.49923(4) 0.88290(3) 0.78231(3) 0.01358(6) Uani 1.00 1 d .
F(2) F 0.87899(10) 0.67569(9) 0.90301(8) 0.02530(17) Uani 1.00 1 d .
F(3) F 0.63660(11) 0.75192(9) 1.04650(7) 0.02382(16) Uani 1.00 1 d .
F(4) F 0.76922(11) 0.93778(9) 0.89831(8) 0.02543(17) Uani 1.00 1 d .
O(5) O 0.59974(12) 0.95291(9) 0.65099(8) 0.01847(18) Uani 1.00 1 d .
O(6) O 0.31536(12) 0.99854(10) 0.82570(9) 0.02186(19) Uani 1.00 1 d .
N(7) N 0.59565(13) 0.60194(11) 0.74437(9) 0.01281(19) Uani 1.00 1 d .
N(8) N 0.44973(14) 0.71653(11) 0.80623(10) 0.0156(2) Uani 1.00 1 d .
C(9) C 0.70652(16) 0.80893(13) 0.91531(11) 0.0154(2) Uani 1.00 1 d .
C(10) C 0.70445(16) 0.43152(13) 0.83862(11) 0.0149(2) Uani 1.00 1 d .
C(11) C 0.72658(15) 0.56957(13) 0.39818(11) 0.0135(2) Uani 1.00 1 d .
C(12) C 0.60450(15) 0.64887(12) 0.60420(11) 0.0128(2) Uani 1.00 1 d .
C(13) C 0.82824(16) 0.44107(13) 0.34672(11) 0.0154(2) Uani 1.00 1 d .
C(14) C 0.92860(16) 0.26294(14) 0.44066(12) 0.0161(2) Uani 1.00 1 d .
C(15) C 0.82659(15) 0.34445(13) 0.64138(11) 0.0130(2) Uani 1.00 1 d .
C(16) C 0.72182(15) 0.52258(13) 0.54726(11) 0.0123(2) Uani 1.00 1 d .
C(17) C 0.81842(16) 0.30447(13) 0.78959(11) 0.0149(2) Uani 1.00 1 d .
C(18) C 0.92984(16) 0.21485(13) 0.58472(12) 0.0160(2) Uani 1.00 1 d .
H(1) H 0.5285 0.7649 0.5481 0.016 Uiso 1.00 1 c R
H(2) H 0.6577 0.6837 0.3384 0.017 Uiso 1.00 1 c R
H(3) H 0.8333 0.4677 0.2531 0.020 Uiso 1.00 1 c R
H(4) H 1.0008 0.1800 0.4011 0.022 Uiso 1.00 1 c R
H(5) H 0.9987 0.1002 0.6472 0.020 Uiso 1.00 1 c R
H(6) H 0.8941 0.1886 0.8539 0.018 Uiso 1.00 1 c R
H(7) H 0.6876 0.4117 0.9356 0.018 Uiso 1.00 1 c R

loop_
_atom_site_aniso_label
_atom_site_aniso_U_11
_atom_site_aniso_U_22
_atom_site_aniso_U_33
_atom_site_aniso_U_12
_atom_site_aniso_U_13
_atom_site_aniso_U_23
S(1) 0.01585(13) 0.01182(12) 0.01203(13) -0.00248(9) -0.00102(9) -0.00590(9)
F(2) 0.0184(3) 0.0250(3) 0.0299(4) 0.0013(2) -0.0063(2) -0.0154(3)
F(3) 0.0310(3) 0.0296(3) 0.0112(3) -0.0145(2) 0.0001(2) -0.0052(2)
F(4) 0.0363(3) 0.0255(3) 0.0242(3) -0.0196(2) -0.0010(3) -0.0105(2)
O(5) 0.0276(3) 0.0141(3) 0.0126(3) -0.0076(3) 0.0003(3) -0.0044(3)
O(6) 0.0204(3) 0.0198(3) 0.0236(4) 0.0005(3) -0.0026(3) -0.0135(3)
N(7) 0.0130(3) 0.0141(3) 0.0147(4) -0.0066(3) 0.0030(3) -0.0083(3)
N(8) 0.0158(3) 0.0184(4) 0.0172(4) -0.0068(3) 0.0048(3) -0.0123(3)
C(9) 0.0190(4) 0.0142(4) 0.0141(5) -0.0059(3) 0.0004(4) -0.0070(4)
C(10) 0.0188(4) 0.0166(4) 0.0114(4) -0.0099(3) 0.0009(3) -0.0044(4)
C(11) 0.0128(4) 0.0150(4) 0.0132(4) -0.0071(3) 0.0005(3) -0.0043(4)
C(12) 0.0129(4) 0.0131(4) 0.0138(4) -0.0067(3) -0.0008(3) -0.0046(3)
C(13) 0.0150(4) 0.0216(4) 0.0141(4) -0.0098(3) 0.0024(3) -0.0090(4)
C(14) 0.0138(4) 0.0184(4) 0.0219(5) -0.0073(3) 0.0039(4) -0.0131(4)
C(15) 0.0121(4) 0.0146(4) 0.0155(4) -0.0078(3) 0.0008(3) -0.0064(4)
C(16) 0.0107(4) 0.0150(4) 0.0147(4) -0.0078(3) 0.0014(3) -0.0068(4)
C(17) 0.0175(4) 0.0132(4) 0.0148(5) -0.0079(3) -0.0000(3) -0.0041(4)
C(18) 0.0151(4) 0.0138(4) 0.0216(5) -0.0065(3) 0.0003(4) -0.0084(4)

loop_
_atom_type_symbol
_atom_type_description
_atom_type_scat_dispersion_real
_atom_type_scat_dispersion_imag
_atom_type_scat_source
C C 0.003 0.002
;
International Tables for Crystallography
(1992, Vol. C, Tables 4.2.6.8 and 6.1.1.4)
;
H H 0.000 0.000
;
International Tables for Crystallography
(1992, Vol. C, Table 6.1.1.4)
;
F F 0.017 0.010
;
International Tables for Crystallography
(1992, Vol. C, Tables 4.2.6.8 and 6.1.1.4)
;
N N 0.006 0.003
;
International Tables for Crystallography
(1992, Vol. C, Tables 4.2.6.8 and 6.1.1.4)
;
O O 0.011 0.006
;
International Tables for Crystallography
(1992, Vol. C, Tables 4.2.6.8 and 6.1.1.4)
;
S S 0.125 0.123
;
International Tables for Crystallography
(1992, Vol. C, Tables 4.2.6.8 and 6.1.1.4)
;

loop_
_geom_angle_atom_site_label_1
_geom_angle_atom_site_label_2
_geom_angle_atom_site_label_3
_geom_angle
_geom_angle_publ_flag
O(5) S(1) O(6) 119.88(4) yes
O(5) S(1) N(8) 116.04(5) yes
O(5) S(1) C(9) 102.07(5) yes
O(6) S(1) N(8) 107.05(5) yes
O(6) S(1) C(9) 103.36(5) yes
N(8) S(1) C(9) 106.75(4) yes
N(8) N(7) C(10) 115.54(8) yes
N(8) N(7) C(12) 121.81(6) yes
C(10) N(7) C(12) 122.02(9) yes
S(1) N(8) N(7) 115.39(7) yes
S(1) C(9) F(2) 110.11(9) yes
S(1) C(9) F(3) 111.32(7) yes
S(1) C(9) F(4) 111.42(5) yes
F(2) C(9) F(3) 107.83(6) yes
F(2) C(9) F(4) 107.73(9) yes
F(3) C(9) F(4) 108.30(11) yes
N(7) C(10) C(17) 120.11(9) yes
C(13) C(11) C(16) 119.39(8) yes
N(7) C(12) C(16) 120.27(7) yes
C(11) C(13) C(14) 120.62(10) yes
C(13) C(14) C(18) 121.07(11) yes
C(16) C(15) C(17) 117.79(10) yes
C(16) C(15) C(18) 119.18(10) yes
C(17) C(15) C(18) 123.01(8) yes
C(11) C(16) C(12) 120.85(7) yes
C(11) C(16) C(15) 119.98(10) yes
C(12) C(16) C(15) 119.08(9) yes
C(10) C(17) C(15) 120.57(8) yes
C(14) C(18) C(15) 119.73(8) yes
N(7) C(10) H(7) 115.5 no
C(17) C(10) H(7) 124.3 no
C(13) C(11) H(2) 121.0 no
C(16) C(11) H(2) 119.6 no
N(7) C(12) H(1) 117.1 no
C(16) C(12) H(1) 122.6 no
C(11) C(13) H(3) 120.9 no
C(14) C(13) H(3) 118.5 no
C(13) C(14) H(4) 117.9 no
C(18) C(14) H(4) 120.9 no
C(10) C(17) H(6) 120.1 no
C(15) C(17) H(6) 119.3 no
C(14) C(18) H(5) 122.2 no
C(15) C(18) H(5) 118.0 no

loop_
_geom_bond_atom_site_label_1
_geom_bond_atom_site_label_2
_geom_bond_distance
_geom_bond_publ_flag
S(1) O(5) 1.4405(7) yes
S(1) O(6) 1.4311(8) yes
S(1) N(8) 1.5776(11) yes
S(1) C(9) 1.8372(12) yes
F(2) C(9) 1.3419(11) yes
F(3) C(9) 1.3274(12) yes
F(4) C(9) 1.3275(16) yes
N(7) N(8) 1.4208(13) yes
N(7) C(10) 1.3817(10) yes
N(7) C(12) 1.3311(14) yes
C(10) C(17) 1.3555(16) yes
C(11) C(13) 1.3699(17) yes
C(11) C(16) 1.4193(15) yes
C(12) C(16) 1.4085(16) yes
C(13) C(14) 1.4151(12) yes
C(14) C(18) 1.3690(17) yes
C(15) C(16) 1.4198(11) yes
C(15) C(17) 1.4207(15) yes
C(15) C(18) 1.4157(17) yes
C(10) H(7) 0.942 no
C(11) H(2) 0.910 no
C(12) H(1) 0.920 no
C(13) H(3) 0.895 no
C(14) H(4) 0.935 no
C(17) H(6) 0.943 no
C(18) H(5) 0.921 no

loop_
_geom_contact_atom_site_label_1
_geom_contact_atom_site_label_2
_geom_contact_distance
_geom_contact_site_symmetry_2
F(2) F(2) 2.8736(7) 2_767
F(2) C(13) 3.3016(13) 2_766
F(2) C(14) 3.5050(14) 2_766
F(3) F(4) 3.2434(9) 2_677
F(3) O(6) 3.1796(14) 2_677
F(3) C(10) 3.1864(14) 2_667
F(3) C(11) 3.3432(12) 1_556
F(3) C(13) 3.1923(10) 1_556
F(3) C(17) 3.4293(13) 2_667
F(4) F(3) 3.2434(9) 2_677
F(4) O(6) 3.0771(13) 2_677
F(4) C(17) 3.1553(14) 1_565
F(4) C(18) 3.5142(12) 1_565
O(5) O(5) 3.2293(12) 2_676
O(5) C(12) 3.3091(9) 2_676
O(5) C(14) 3.2712(12) 2_766
O(6) F(3) 3.1796(14) 2_677
O(6) F(4) 3.0771(13) 2_677
O(6) C(11) 3.5159(12) 2_676
O(6) C(17) 3.3573(11) 1_465
O(6) C(18) 3.2651(13) 1_465
N(7) C(13) 3.3681(17) 2_666
N(8) C(10) 3.5093(13) 2_667
C(10) F(3) 3.1864(14) 2_667
C(10) N(8) 3.5093(13) 2_667
C(11) F(3) 3.3432(12) 1_554
C(11) O(6) 3.5159(12) 2_676
C(11) C(12) 3.5408(18) 2_666
C(11) C(15) 3.5790(15) 2_666
C(11) C(15) 3.3576(16) 2_766
C(11) C(16) 3.3848(16) 2_666
C(11) C(16) 3.5846(15) 2_766
C(12) O(5) 3.3091(9) 2_676
C(12) C(11) 3.5408(18) 2_666
C(12) C(13) 3.2741(16) 2_666
C(12) C(14) 3.4500(15) 2_666
C(12) C(14) 3.4968(17) 2_766
C(13) F(2) 3.3016(13) 2_766
C(13) F(3) 3.1923(10) 1_554
C(13) N(7) 3.3681(17) 2_666
C(13) C(12) 3.2741(16) 2_666
C(13) C(16) 3.5720(18) 2_766
C(14) F(2) 3.5050(14) 2_766
C(14) O(5) 3.2712(12) 2_766
C(14) C(12) 3.4500(15) 2_666
C(14) C(12) 3.4968(17) 2_766
C(15) C(11) 3.5790(15) 2_666
C(15) C(11) 3.3576(16) 2_766
C(16) C(11) 3.3848(16) 2_666
C(16) C(11) 3.5846(15) 2_766
C(16) C(13) 3.5720(18) 2_766
C(16) C(16) 3.5219(18) 2_666
C(17) F(3) 3.4293(13) 2_667
C(17) F(4) 3.1553(14) 1_545
C(17) O(6) 3.3573(11) 1_645
C(18) F(4) 3.5142(12) 1_545
C(18) O(6) 3.2651(13) 1_645
S(1) H(1) 3.528 2_676
S(1) H(2) 3.307 2_676
S(1) H(5) 3.343 1_465
S(1) H(7) 3.512 2_667
F(2) H(3) 3.349 1_556
F(2) H(3) 2.636 2_766
F(2) H(4) 2.994 2_766
F(2) H(7) 3.254 2_767
F(3) H(2) 2.836 1_556
F(3) H(3) 2.539 1_556
F(3) H(6) 3.501 2_667
F(3) H(7) 3.053 2_667
F(4) H(5) 2.969 1_565
F(4) H(6) 2.566 1_565
F(4) H(6) 3.211 2_767
O(5) H(1) 2.418 2_676
O(5) H(2) 3.080 2_676
O(5) H(4) 2.579 2_766
O(5) H(5) 3.454 1_565
O(6) H(2) 2.716 2_676
O(6) H(5) 2.657 1_465
O(6) H(6) 2.742 1_465
O(6) H(6) 3.430 2_667
O(6) H(7) 3.489 2_667
N(7) H(3) 3.216 2_666
N(7) H(7) 3.569 2_667
N(8) H(3) 3.253 2_666
N(8) H(4) 3.582 2_666
N(8) H(5) 3.513 1_465
N(8) H(7) 2.630 2_667
C(9) H(3) 3.493 1_556
C(9) H(4) 3.568 2_766
C(10) H(3) 3.573 2_666
C(10) H(3) 3.511 2_766
C(10) H(7) 3.545 2_667
C(12) H(3) 3.478 2_666
C(12) H(4) 3.575 2_766
C(13) H(1) 3.415 2_666
C(14) H(1) 3.202 2_666
C(14) H(4) 3.475 2_756
C(14) H(5) 3.585 2_756
C(15) H(2) 3.377 2_666
C(15) H(2) 3.448 2_766
C(16) H(2) 3.554 2_666
C(17) H(3) 3.583 2_766
C(18) H(1) 3.497 2_666
C(18) H(2) 3.555 2_766
C(18) H(4) 3.339 2_756
H(1) S(1) 3.528 2_676
H(1) O(5) 2.418 2_676
H(1) C(13) 3.415 2_666
H(1) C(14) 3.202 2_666
H(1) C(18) 3.497 2_666
H(1) H(4) 3.429 2_666
H(1) H(4) 3.573 2_766
H(2) S(1) 3.307 2_676
H(2) F(3) 2.836 1_554
H(2) O(5) 3.080 2_676
H(2) O(6) 2.716 2_676
H(2) C(15) 3.377 2_666
H(2) C(15) 3.448 2_766
H(2) C(16) 3.554 2_666
H(2) C(18) 3.555 2_766
H(3) F(2) 3.349 1_554
H(3) F(2) 2.636 2_766
H(3) F(3) 2.539 1_554
H(3) N(7) 3.216 2_666
H(3) N(8) 3.253 2_666
H(3) C(9) 3.493 1_554
H(3) C(10) 3.573 2_666
H(3) C(10) 3.511 2_766
H(3) C(12) 3.478 2_666
H(3) C(17) 3.583 2_766
H(4) F(2) 2.994 2_766
H(4) O(5) 2.579 2_766
H(4) N(8) 3.582 2_666
H(4) C(9) 3.568 2_766
H(4) C(12) 3.575 2_766
H(4) C(14) 3.475 2_756
H(4) C(18) 3.339 2_756
H(4) H(1) 3.429 2_666
H(4) H(1) 3.573 2_766
H(4) H(4) 3.030 2_756
H(4) H(5) 2.770 2_756
H(5) S(1) 3.343 1_645
H(5) F(4) 2.969 1_545
H(5) O(5) 3.454 1_545
H(5) O(6) 2.657 1_645
H(5) N(8) 3.513 1_645
H(5) C(14) 3.585 2_756
H(5) H(4) 2.770 2_756
H(6) F(3) 3.501 2_667
H(6) F(4) 2.566 1_545
H(6) F(4) 3.211 2_767
H(6) O(6) 2.742 1_645
H(6) O(6) 3.430 2_667
H(6) H(6) 3.398 2_757
H(7) S(1) 3.512 2_667
H(7) F(2) 3.254 2_767
H(7) F(3) 3.053 2_667
H(7) O(6) 3.489 2_667
H(7) N(7) 3.569 2_667
H(7) N(8) 2.630 2_667
H(7) C(10) 3.545 2_667
H(7) H(7) 2.899 2_667

loop_
_geom_torsion_atom_site_label_1
_geom_torsion_atom_site_label_2
_geom_torsion_atom_site_label_3
_geom_torsion_atom_site_label_4
_geom_torsion
O(5) S(1) N(8) N(7) 31.58(8)
O(5) S(1) C(9) F(2) -65.57(8)
O(5) S(1) C(9) F(3) 174.90(8)
O(5) S(1) C(9) F(4) 53.90(8)
O(6) S(1) N(8) N(7) 168.46(7)
O(6) S(1) C(9) F(2) 169.37(7)
O(6) S(1) C(9) F(3) 49.85(9)
O(6) S(1) C(9) F(4) -71.15(8)
N(8) S(1) C(9) F(2) 56.65(8)
N(8) S(1) C(9) F(3) -62.88(9)
N(8) S(1) C(9) F(4) 176.13(7)
C(9) S(1) N(8) N(7) -81.38(8)
N(8) N(7) C(10) C(17) 168.56(11)
C(10) N(7) N(8) S(1) 119.08(9)
N(8) N(7) C(12) C(16) -168.50(11)
C(12) N(7) N(8) S(1) -69.86(13)
C(10) N(7) C(12) C(16) 1.99(18)
C(12) N(7) C(10) C(17) -2.48(18)
N(7) C(10) C(17) C(15) -0.32(19)
C(13) C(11) C(16) C(12) -174.94(11)
C(13) C(11) C(16) C(15) 1.62(17)
C(16) C(11) C(13) C(14) -0.23(18)
N(7) C(12) C(16) C(11) 177.83(11)
N(7) C(12) C(16) C(15) 1.23(17)
C(11) C(13) C(14) C(18) -1.08(19)
C(13) C(14) C(18) C(15) 0.94(18)
C(16) C(15) C(17) C(10) 3.39(18)
C(17) C(15) C(16) C(11) 179.56(11)
C(17) C(15) C(16) C(12) -3.82(17)
C(16) C(15) C(18) C(14) 0.46(18)
C(18) C(15) C(16) C(11) -1.74(17)
C(18) C(15) C(16) C(12) 174.88(11)
C(17) C(15) C(18) C(14) 179.09(11)
C(18) C(15) C(17) C(10) -175.25(12)
